data_7056810
loop_
_publ_author_name
'Grice, Kyle A.'
'Patil, Renukadevi'
'Ghosh, Anandita'
'Paner, Jesse D.'
'Guerrero, Michael A.'
'Camacho, Ehxciquiel Jaeroume M.'
'Sun Cao, Phoebus'
'Niyazi, Aeshah H.'
'Zainab, Sitwat'
'Sommer, Roger D.'
'Waris, Gulam'
'Patil, Shivaputra'

_publ_section_title
;
 Understanding the structure and reactivity of the C--S linkage in
 biologically active 5-arylthio-5H-chromenopyridines
;
_journal_issue 2
_journal_name_full 'New Journal of Chemistry'
_journal_page_first 1151
_journal_paper_doi 10.1039/C7NJ03724D
_journal_volume 42
_journal_year 2018
_chemical_formula_sum 'C20 H15 F N4 O2 S'
_chemical_formula_weight 394.42
_space_group_crystal_system monoclinic
_space_group_IT_number 14
_space_group_name_Hall '-P 2yn'
_space_group_name_H-M_alt 'P 1 21/n 1'
_symmetry_space_group_name_Hall '-P 2yn'
_symmetry_space_group_name_H-M 'P 1 21/n 1'
_atom_sites_solution_hydrogens mixed
_audit_creation_method SHELXL-2014/7
_audit_update_record
;
2017-09-21 deposited with the CCDC.
2017-12-11 downloaded from the CCDC.
;
_cell_angle_alpha 90
_cell_angle_beta 107.694(2)
_cell_angle_gamma 90
_cell_formula_units_Z 4
_cell_length_a 14.6027(7)
_cell_length_b 7.1994(4)
_cell_length_c 18.1327(10)
_cell_measurement_temperature 100(2)
_cell_volume 1816.12(17)
_computing_structure_refinement 'SHELXL-2014/7 (Sheldrick, 2014)'
_diffrn_ambient_temperature 100(2)
_diffrn_measured_fraction_theta_full 1.000
_diffrn_measured_fraction_theta_max 0.999
_diffrn_radiation_type MoK\a
_diffrn_radiation_wavelength 0.71073
_diffrn_reflns_av_R_equivalents 0.0353
_diffrn_reflns_av_unetI/netI 0.0292
_diffrn_reflns_Laue_measured_fraction_full 1.000
_diffrn_reflns_Laue_measured_fraction_max 0.999
_diffrn_reflns_limit_h_max 20
_diffrn_reflns_limit_h_min -19
_diffrn_reflns_limit_k_max 10
_diffrn_reflns_limit_k_min -10
_diffrn_reflns_limit_l_max 25
_diffrn_reflns_limit_l_min -23
_diffrn_reflns_number 34880
_diffrn_reflns_point_group_measured_fraction_full 1.000
_diffrn_reflns_point_group_measured_fraction_max 0.999
_diffrn_reflns_theta_full 25.242
_diffrn_reflns_theta_max 30.507
_diffrn_reflns_theta_min 2.141
_exptl_absorpt_coefficient_mu 0.213
_exptl_crystal_density_diffrn 1.443
_exptl_crystal_F_000 816
_exptl_crystal_size_max 0.288
_exptl_crystal_size_mid 0.224
_exptl_crystal_size_min 0.040
_refine_diff_density_max 0.415
_refine_diff_density_min -0.249
_refine_diff_density_rms 0.056
_refine_ls_extinction_method none
_refine_ls_goodness_of_fit_ref 1.025
_refine_ls_hydrogen_treatment mixed
_refine_ls_matrix_type full
_refine_ls_number_parameters 270
_refine_ls_number_reflns 5533
_refine_ls_number_restraints 0
_refine_ls_restrained_S_all 1.025
_refine_ls_R_factor_all 0.0553
_refine_ls_R_factor_gt 0.0377
_refine_ls_shift/su_max 0.000
_refine_ls_shift/su_mean 0.000
_refine_ls_structure_factor_coef Fsqd
_refine_ls_weighting_details 'w=1/[\s^2^(Fo^2^)+(0.0492P)^2^+0.7375P] where P=(Fo^2^+2Fc^2^)/3'
_refine_ls_weighting_scheme calc
_refine_ls_wR_factor_gt 0.0930
_refine_ls_wR_factor_ref 0.1018
_reflns_Friedel_coverage 0.000
_reflns_number_gt 4391
_reflns_number_total 5533
_reflns_threshold_expression 'I > 2\s(I)'
_cod_data_source_file c7nj03724d2.cif
_cod_data_source_block rds610_0m
_cod_depositor_comments 'Adding full bibliography for 7056810--7056811.cif.'
_cod_original_cell_volume 1816.13(17)
_cod_database_code 7056810
_shelx_shelxl_version_number 2014/7
_shelx_space_group_comment
;
The symmetry employed for this shelxl refinement is uniquely defined
by the following loop, which should always be used as a source of
symmetry information in preference to the above space-group names.
They are only intended as comments.
;
_shelx_estimated_absorpt_t_min 0.941
_shelx_estimated_absorpt_t_max 0.992

loop_
_space_group_symop_operation_xyz
'x, y, z'
'-x+1/2, y+1/2, -z+1/2'
'-x, -y, -z'
'x-1/2, -y-1/2, z-1/2'

loop_
_atom_site_label
_atom_site_type_symbol
_atom_site_fract_x
_atom_site_fract_y
_atom_site_fract_z
_atom_site_U_iso_or_equiv
_atom_site_adp_type
_atom_site_occupancy
_atom_site_site_symmetry_order
_atom_site_calc_flag
_atom_site_refinement_flags_posn
_atom_site_refinement_flags_adp
S1 S 0.18137(2) 0.72926(4) 0.35479(2) 0.01947(9) Uani 1 1 d . .
F1 F 0.40928(7) 0.04701(14) 0.38105(7) 0.0440(3) Uani 1 1 d . .
O1 O 0.18005(6) 0.33835(12) 0.52330(5) 0.01506(18) Uani 1 1 d . .
O2 O 0.46763(6) 0.59187(14) 0.69473(5) 0.0223(2) Uani 1 1 d . .
N1 N 0.04089(7) 0.20541(13) 0.46138(6) 0.01259(19) Uani 1 1 d . .
N2 N -0.09656(8) 0.04596(15) 0.39903(6) 0.0164(2) Uani 1 1 d . .
H2A H -0.0787(12) -0.037(2) 0.4352(10) 0.025(4) Uiso 1 1 d . .
H2B H -0.1527(13) 0.039(3) 0.3671(11) 0.032(5) Uiso 1 1 d . .
N3 N -0.23954(8) 0.34599(16) 0.24889(7) 0.0212(2) Uani 1 1 d . .
N4 N -0.05545(9) 0.67169(16) 0.32401(7) 0.0197(2) Uani 1 1 d . .
H4A H -0.0187(14) 0.756(3) 0.3217(11) 0.037(5) Uiso 1 1 d . .
H4B H -0.1156(14) 0.677(3) 0.2954(11) 0.035(5) Uiso 1 1 d . .
C1 C -0.04580(8) 0.20432(16) 0.40712(6) 0.0122(2) Uani 1 1 d . .
C2 C -0.08011(8) 0.36076(16) 0.35963(7) 0.0126(2) Uani 1 1 d . .
C3 C -0.02317(8) 0.52262(16) 0.36870(7) 0.0129(2) Uani 1 1 d . .
C4 C 0.06831(8) 0.52213(16) 0.42556(7) 0.0130(2) Uani 1 1 d . .
C5 C 0.09342(8) 0.35954(16) 0.46742(6) 0.0120(2) Uani 1 1 d . .
C6 C 0.13386(9) 0.68663(16) 0.43895(7) 0.0148(2) Uani 1 1 d . .
H6 H 0.0964 0.7986 0.4454 0.018 Uiso 1 1 calc R U
C7 C 0.21679(8) 0.66403(17) 0.51103(7) 0.0148(2) Uani 1 1 d . .
C8 C 0.23904(8) 0.49227(17) 0.54592(7) 0.0139(2) Uani 1 1 d . .
C9 C 0.32194(9) 0.45884(18) 0.60706(7) 0.0160(2) Uani 1 1 d . .
H9 H 0.3358 0.3383 0.6290 0.019 Uiso 1 1 calc R U
C10 C 0.38383(9) 0.60629(19) 0.63517(7) 0.0179(2) Uani 1 1 d . .
C11 C 0.36214(10) 0.78369(19) 0.60349(8) 0.0205(3) Uani 1 1 d . .
H11 H 0.4037 0.8850 0.6241 0.025 Uiso 1 1 calc R U
C12 C 0.28003(9) 0.81104(18) 0.54201(8) 0.0187(3) Uani 1 1 d . .
H12 H 0.2660 0.9316 0.5202 0.022 Uiso 1 1 calc R U
C13 C -0.16924(9) 0.35268(16) 0.29948(7) 0.0144(2) Uani 1 1 d . .
C14 C 0.50015(10) 0.4110(2) 0.72090(8) 0.0278(3) Uani 1 1 d . .
H14A H 0.5614 0.4197 0.7624 0.042 Uiso 1 1 calc R U
H14B H 0.5092 0.3388 0.6778 0.042 Uiso 1 1 calc R U
H14C H 0.4524 0.3496 0.7406 0.042 Uiso 1 1 calc R U
C15 C 0.25102(9) 0.52546(18) 0.36128(7) 0.0173(2) Uani 1 1 d . .
C16 C 0.21050(10) 0.36686(19) 0.32028(8) 0.0218(3) Uani 1 1 d . .
H16 H 0.1459 0.3697 0.2876 0.026 Uiso 1 1 calc R U
C17 C 0.26371(11) 0.2049(2) 0.32672(9) 0.0263(3) Uani 1 1 d . .
H17 H 0.2364 0.0964 0.2988 0.032 Uiso 1 1 calc R U
C18 C 0.35693(11) 0.2053(2) 0.37460(9) 0.0280(3) Uani 1 1 d . .
C19 C 0.39989(11) 0.3598(2) 0.41574(9) 0.0290(3) Uani 1 1 d . .
H19 H 0.4646 0.3556 0.4482 0.035 Uiso 1 1 calc R U
C20 C 0.34609(10) 0.5213(2) 0.40844(8) 0.0236(3) Uani 1 1 d . .
H20 H 0.3743 0.6299 0.4358 0.028 Uiso 1 1 calc R U

loop_
_atom_site_aniso_label
_atom_site_aniso_U_11
_atom_site_aniso_U_22
_atom_site_aniso_U_33
_atom_site_aniso_U_23
_atom_site_aniso_U_13
_atom_site_aniso_U_12
S1 0.01817(16) 0.01659(15) 0.02390(16) 0.00724(12) 0.00679(12) -0.00122(12)
F1 0.0349(6) 0.0319(5) 0.0703(7) -0.0012(5) 0.0238(5) 0.0134(4)
O1 0.0108(4) 0.0134(4) 0.0168(4) 0.0013(3) -0.0020(3) -0.0028(3)
O2 0.0141(4) 0.0279(5) 0.0203(5) -0.0075(4) -0.0016(4) -0.0030(4)
N1 0.0117(5) 0.0111(4) 0.0135(4) 0.0008(3) 0.0018(4) -0.0011(4)
N2 0.0133(5) 0.0127(5) 0.0179(5) 0.0019(4) -0.0030(4) -0.0032(4)
N3 0.0164(5) 0.0214(5) 0.0217(5) -0.0012(4) -0.0004(4) 0.0002(4)
N4 0.0140(5) 0.0147(5) 0.0264(6) 0.0071(4) 0.0002(4) -0.0002(4)
C1 0.0123(5) 0.0114(5) 0.0122(5) -0.0010(4) 0.0028(4) -0.0002(4)
C2 0.0107(5) 0.0127(5) 0.0133(5) -0.0005(4) 0.0021(4) 0.0003(4)
C3 0.0117(5) 0.0121(5) 0.0153(5) 0.0006(4) 0.0048(4) 0.0015(4)
C4 0.0115(5) 0.0112(5) 0.0160(5) -0.0002(4) 0.0039(4) -0.0009(4)
C5 0.0105(5) 0.0125(5) 0.0121(5) -0.0012(4) 0.0021(4) 0.0002(4)
C6 0.0123(6) 0.0114(5) 0.0209(6) 0.0007(4) 0.0054(4) -0.0008(4)
C7 0.0114(6) 0.0139(5) 0.0195(6) -0.0028(4) 0.0051(4) -0.0020(4)
C8 0.0115(5) 0.0149(5) 0.0156(5) -0.0035(4) 0.0045(4) -0.0034(4)
C9 0.0137(6) 0.0186(6) 0.0154(5) -0.0019(4) 0.0037(4) -0.0023(4)
C10 0.0116(6) 0.0246(6) 0.0170(6) -0.0068(5) 0.0033(4) -0.0028(5)
C11 0.0158(6) 0.0189(6) 0.0258(6) -0.0089(5) 0.0049(5) -0.0059(5)
C12 0.0151(6) 0.0138(6) 0.0276(6) -0.0038(5) 0.0070(5) -0.0021(4)
C13 0.0140(6) 0.0118(5) 0.0171(5) 0.0002(4) 0.0040(4) 0.0006(4)
C14 0.0201(7) 0.0327(8) 0.0233(7) 0.0040(6) -0.0041(5) -0.0056(6)
C15 0.0159(6) 0.0202(6) 0.0176(6) 0.0027(5) 0.0076(5) -0.0008(5)
C16 0.0190(6) 0.0238(6) 0.0226(6) -0.0001(5) 0.0065(5) -0.0041(5)
C17 0.0273(7) 0.0224(7) 0.0336(8) -0.0037(6) 0.0158(6) -0.0055(6)
C18 0.0253(7) 0.0261(7) 0.0385(8) 0.0016(6) 0.0185(6) 0.0065(6)
C19 0.0173(7) 0.0388(8) 0.0311(8) -0.0035(6) 0.0077(6) 0.0051(6)
C20 0.0168(6) 0.0301(7) 0.0247(6) -0.0064(5) 0.0076(5) -0.0017(5)

loop_
_atom_type_symbol
_atom_type_description
_atom_type_scat_dispersion_real
_atom_type_scat_dispersion_imag
_atom_type_scat_source
C C 0.0033 0.0016 'International Tables Vol C Tables 4.2.6.8 and 6.1.1.4'
H H 0.0000 0.0000 'International Tables Vol C Tables 4.2.6.8 and 6.1.1.4'
F F 0.0171 0.0103 'International Tables Vol C Tables 4.2.6.8 and 6.1.1.4'
N N 0.0061 0.0033 'International Tables Vol C Tables 4.2.6.8 and 6.1.1.4'
O O 0.0106 0.0060 'International Tables Vol C Tables 4.2.6.8 and 6.1.1.4'
S S 0.1246 0.1234 'International Tables Vol C Tables 4.2.6.8 and 6.1.1.4'

loop_
_geom_angle_atom_site_label_1
_geom_angle_atom_site_label_2
_geom_angle_atom_site_label_3
_geom_angle
C15 S1 C6 99.02(6)
C5 O1 C8 118.78(9)
C10 O2 C14 117.54(10)
C5 N1 C1 117.00(10)
C1 N2 H2A 118.4(11)
C1 N2 H2B 120.7(13)
H2A N2 H2B 118.7(16)
C3 N4 H4A 120.5(14)
C3 N4 H4B 119.8(12)
H4A N4 H4B 119.6(18)
N2 C1 N1 116.72(10)
N2 C1 C2 121.87(11)
N1 C1 C2 121.39(10)
C3 C2 C1 119.96(10)
C3 C2 C13 119.48(10)
C1 C2 C13 120.44(10)
N4 C3 C2 120.25(11)
N4 C3 C4 121.45(11)
C2 C3 C4 118.29(10)
C5 C4 C3 115.80(10)
C5 C4 C6 122.11(10)
C3 C4 C6 122.08(10)
N1 C5 O1 110.31(10)
N1 C5 C4 127.53(11)
O1 C5 C4 122.16(10)
C4 C6 C7 111.33(10)
C4 C6 S1 111.88(8)
C7 C6 S1 109.01(8)
C4 C6 H6 108.2
C7 C6 H6 108.2
S1 C6 H6 108.2
C8 C7 C12 117.17(11)
C8 C7 C6 120.82(10)
C12 C7 C6 121.77(11)
C7 C8 O1 122.76(10)
C7 C8 C9 123.09(11)
O1 C8 C9 114.15(11)
C10 C9 C8 118.18(12)
C10 C9 H9 120.9
C8 C9 H9 120.9
O2 C10 C9 123.96(12)
O2 C10 C11 115.51(11)
C9 C10 C11 120.52(12)
C12 C11 C10 119.68(11)
C12 C11 H11 120.2
C10 C11 H11 120.2
C11 C12 C7 121.29(12)
C11 C12 H12 119.4
C7 C12 H12 119.4
N3 C13 C2 177.53(13)
O2 C14 H14A 109.5
O2 C14 H14B 109.5
H14A C14 H14B 109.5
O2 C14 H14C 109.5
H14A C14 H14C 109.5
H14B C14 H14C 109.5
C20 C15 C16 119.54(12)
C20 C15 S1 120.30(10)
C16 C15 S1 120.15(10)
C17 C16 C15 120.56(13)
C17 C16 H16 119.7
C15 C16 H16 119.7
C18 C17 C16 118.25(13)
C18 C17 H17 120.9
C16 C17 H17 120.9
F1 C18 C17 118.43(14)
F1 C18 C19 118.59(14)
C17 C18 C19 122.97(14)
C18 C19 C20 118.23(13)
C18 C19 H19 120.9
C20 C19 H19 120.9
C19 C20 C15 120.43(13)
C19 C20 H20 119.8
C15 C20 H20 119.8

loop_
_geom_bond_atom_site_label_1
_geom_bond_atom_site_label_2
_geom_bond_distance
S1 C15 1.7687(13)
S1 C6 1.8836(13)
F1 C18 1.3575(17)
O1 C5 1.3679(14)
O1 C8 1.3869(14)
O2 C10 1.3680(15)
O2 C14 1.4173(18)
N1 C5 1.3344(15)
N1 C1 1.3467(15)
N2 C1 1.3434(15)
N2 H2A 0.868(18)
N2 H2B 0.849(19)
N3 C13 1.1512(16)
N4 C3 1.3411(15)
N4 H4A 0.82(2)
N4 H4B 0.87(2)
C1 C2 1.4137(16)
C2 C3 1.4118(16)
C2 C13 1.4227(16)
C3 C4 1.4179(16)
C4 C5 1.3825(16)
C4 C6 1.4954(16)
C6 C7 1.4965(17)
C6 H6 1.0000
C7 C8 1.3820(17)
C7 C12 1.4047(17)
C8 C9 1.3916(17)
C9 C10 1.3869(17)
C9 H9 0.9500
C10 C11 1.3967(19)
C11 C12 1.3809(18)
C11 H11 0.9500
C12 H12 0.9500
C14 H14A 0.9800
C14 H14B 0.9800
C14 H14C 0.9800
C15 C20 1.3921(18)
C15 C16 1.3925(18)
C16 C17 1.387(2)
C16 H16 0.9500
C17 C18 1.374(2)
C17 H17 0.9500
C18 C19 1.379(2)
C19 C20 1.387(2)
C19 H19 0.9500
C20 H20 0.9500

loop_
_geom_hbond_atom_site_label_D
_geom_hbond_atom_site_label_H
_geom_hbond_atom_site_label_A
_geom_hbond_distance_DH
_geom_hbond_distance_HA
_geom_hbond_distance_DA
_geom_hbond_angle_DHA
_geom_hbond_site_symmetry_A
N2 H2A N1 0.868(18) 2.158(18) 3.0152(15) 169.2(16) 3_556
N2 H2B N3 0.849(19) 2.611(19) 3.3306(16) 143.2(16) 2_445
N4 H4A S1 0.82(2) 2.80(2) 3.3570(13) 126.5(16) .
N4 H4A O2 0.82(2) 2.50(2) 2.9976(15) 120.0(16) 4_575
N4 H4B N3 0.87(2) 2.36(2) 3.1430(16) 149.1(16) 2_455
